data_7158783
loop_
_publ_author_name
'Kuznetsova, E. A.'
'Smolobochkin, A. V.'
'Rizbayeva, T. S.'
'Gazizov, A. S.'
'Voronina, J. K.'
'Lodochnikova, O. A.'
'Gerasimova, D. P.'
'Dobrynin, A. B.'
'Syakaev, V. V.'
'Shurpik, D. N.'
'Stoikov, I. I.'
'Burilov, A. R.'
'Pudovik, M. A.'
'Sinyashin, O. G.'

_publ_section_title
;
 Diastereoselective intramolecular cyclization/Povarov reaction cascade
 for the one-pot synthesis of polycyclic quinolines.
;
_journal_issue 28
_journal_name_full 'Organic &amp; biomolecular chemistry'
_journal_page_first 5515
_journal_page_last 5519
_journal_paper_doi 10.1039/d2ob01031c
_journal_volume 20
_journal_year 2022
_chemical_formula_sum 'C32 H26 Br2 N4 O2'
_chemical_formula_weight 658.39
_chemical_name_systematic
(3aS,3bR,11bS)-3,5-bis(4-bromobenzyl)-1-phenyl-1,3a,3b,4,5,11b-hexahydro-2H-diimidazo[1,5-a:4',5'-c]quinoline-2,6(3H)-dione
_space_group_crystal_system triclinic
_space_group_IT_number 2
_space_group_name_Hall '-P 1'
_space_group_name_H-M_alt 'P -1'
_atom_sites_solution_hydrogens geom
_audit_creation_method SHELXL-2014/7
_audit_update_record
;
2022-04-08 deposited with the CCDC.	2022-07-04 downloaded from the CCDC.
;
_cell_angle_alpha 91.874(2)
_cell_angle_beta 106.844(2)
_cell_angle_gamma 112.114(2)
_cell_formula_units_Z 2
_cell_length_a 9.6635(7)
_cell_length_b 11.4629(8)
_cell_length_c 14.1743(10)
_cell_measurement_reflns_used 9862
_cell_measurement_temperature 100(2)
_cell_measurement_theta_max 27.54
_cell_measurement_theta_min 2.39
_cell_volume 1374.29(17)
_computing_cell_refinement 'Bruker SAINT'
_computing_data_collection 'Bruker APEX2'
_computing_data_reduction 'Bruker SAINT'
_computing_molecular_graphics 'Bruker SHELXTL'
_computing_publication_material 'Bruker SHELXTL'
_computing_structure_refinement 'SHELXL-2014/7 (Sheldrick, 2014)'
_computing_structure_solution 'SHELXS-97 (Sheldrick 2008)'
_diffrn_ambient_temperature 100(2)
_diffrn_measured_fraction_theta_full 1.000
_diffrn_measured_fraction_theta_max 0.999
_diffrn_measurement_device_type 'Bruker APEX-II CCD'
_diffrn_measurement_method '\f and \w scans'
_diffrn_radiation_type MoK\a
_diffrn_radiation_wavelength 0.71073
_diffrn_reflns_av_R_equivalents 0.0884
_diffrn_reflns_av_unetI/netI 0.0661
_diffrn_reflns_Laue_measured_fraction_full 1.000
_diffrn_reflns_Laue_measured_fraction_max 0.999
_diffrn_reflns_limit_h_max 12
_diffrn_reflns_limit_h_min -12
_diffrn_reflns_limit_k_max 15
_diffrn_reflns_limit_k_min -15
_diffrn_reflns_limit_l_max 18
_diffrn_reflns_limit_l_min -18
_diffrn_reflns_number 37004
_diffrn_reflns_point_group_measured_fraction_full 1.000
_diffrn_reflns_point_group_measured_fraction_max 0.999
_diffrn_reflns_theta_full 25.242
_diffrn_reflns_theta_max 27.943
_diffrn_reflns_theta_min 1.521
_exptl_absorpt_coefficient_mu 2.987
_exptl_absorpt_correction_T_max 0.7456
_exptl_absorpt_correction_T_min 0.4725
_exptl_absorpt_correction_type multi-scan
_exptl_absorpt_process_details SADABS
_exptl_crystal_colour colorless
_exptl_crystal_density_diffrn 1.591
_exptl_crystal_description prismatic
_exptl_crystal_F_000 664
_exptl_crystal_size_max 0.283
_exptl_crystal_size_mid 0.174
_exptl_crystal_size_min 0.102
_refine_diff_density_max 1.194
_refine_diff_density_min -0.894
_refine_diff_density_rms 0.105
_refine_ls_extinction_method none
_refine_ls_goodness_of_fit_ref 0.814
_refine_ls_hydrogen_treatment constr
_refine_ls_matrix_type full
_refine_ls_number_parameters 361
_refine_ls_number_reflns 6591
_refine_ls_number_restraints 0
_refine_ls_restrained_S_all 0.814
_refine_ls_R_factor_all 0.0714
_refine_ls_R_factor_gt 0.0466
_refine_ls_shift/su_max 0.000
_refine_ls_shift/su_mean 0.000
_refine_ls_structure_factor_coef Fsqd
_refine_ls_weighting_details 'w=1/[\s^2^(Fo^2^)+(0.0842P)^2^+3.8551P] where P=(Fo^2^+2Fc^2^)/3'
_refine_ls_weighting_scheme calc
_refine_ls_wR_factor_gt 0.1163
_refine_ls_wR_factor_ref 0.1344
_reflns_Friedel_coverage 0.000
_reflns_number_gt 4984
_reflns_number_total 6591
_reflns_threshold_expression 'I > 2\s(I)'
_cod_data_source_file d2ob01031c2.cif
_cod_data_source_block SAB1_0m_a
_cod_database_code 7158783
_shelx_shelxl_version_number 2014/7
_shelx_space_group_comment
;
The symmetry employed for this shelxl refinement is uniquely defined
by the following loop, which should always be used as a source of
symmetry information in preference to the above space-group names.
They are only intended as comments.
;
_shelx_estimated_absorpt_t_min 0.485
_shelx_estimated_absorpt_t_max 0.750

loop_
_space_group_symop_operation_xyz
'x, y, z'
'-x, -y, -z'

loop_
_atom_site_label
_atom_site_type_symbol
_atom_site_fract_x
_atom_site_fract_y
_atom_site_fract_z
_atom_site_U_iso_or_equiv
_atom_site_adp_type
_atom_site_occupancy
_atom_site_site_symmetry_order
_atom_site_calc_flag
_atom_site_refinement_flags_posn
_atom_site_refinement_flags_adp
_atom_site_refinement_flags_occupancy
_atom_site_disorder_assembly
_atom_site_disorder_group
C2 C -0.1029(4) 0.6683(3) 0.5005(3) 0.0203(7) Uani 1 1 d . . . . .
C4 C 0.1193(4) 0.6452(3) 0.6306(2) 0.0174(6) Uani 1 1 d . . . . .
C5 C 0.0363(4) 0.5997(3) 0.6972(2) 0.0211(7) Uani 1 1 d . . . . .
H5 H -0.0693 0.5924 0.6824 0.025 Uiso 1 1 calc R U . . .
C6 C 0.1084(4) 0.5652(3) 0.7850(3) 0.0239(7) Uani 1 1 d . . . . .
H6 H 0.0508 0.5323 0.8291 0.029 Uiso 1 1 calc R U . . .
C7 C 0.2633(4) 0.5783(3) 0.8088(3) 0.0246(7) Uani 1 1 d . . . . .
H7 H 0.3134 0.5572 0.8700 0.029 Uiso 1 1 calc R U . . .
C8 C 0.3444(4) 0.6224(3) 0.7425(3) 0.0218(7) Uani 1 1 d . . . . .
H8 H 0.4502 0.6300 0.7586 0.026 Uiso 1 1 calc R U . . .
C9 C 0.2757(4) 0.6559(3) 0.6529(2) 0.0184(6) Uani 1 1 d . . . . .
C10 C 0.3646(4) 0.6921(3) 0.5793(2) 0.0173(6) Uani 1 1 d . . . . .
H10 H 0.4089 0.6279 0.5710 0.021 Uiso 1 1 calc R U . . .
C11 C 0.2654(4) 0.7024(3) 0.4765(2) 0.0172(6) Uani 1 1 d . . . . .
H11 H 0.2065 0.6171 0.4329 0.021 Uiso 1 1 calc R U . . .
C12 C 0.1524(4) 0.7608(3) 0.4878(2) 0.0179(6) Uani 1 1 d . . . . .
H12 H 0.2135 0.8491 0.5265 0.021 Uiso 1 1 calc R U . . .
C13 C 0.0305(4) 0.7620(3) 0.3911(3) 0.0217(7) Uani 1 1 d . . . . .
H13A H 0.0638 0.8464 0.3691 0.026 Uiso 1 1 calc R U . . .
H13B H 0.0120 0.6958 0.3368 0.026 Uiso 1 1 calc R U . . .
C15 C -0.2643(4) 0.7017(3) 0.3469(3) 0.0250(7) Uani 1 1 d . . . . .
H15A H -0.3438 0.6870 0.3813 0.030 Uiso 1 1 calc R U . . .
H15B H -0.2938 0.6212 0.3032 0.030 Uiso 1 1 calc R U . . .
C16 C -0.2694(4) 0.8035(3) 0.2831(3) 0.0225(7) Uani 1 1 d . . . . .
C17 C -0.3208(4) 0.7729(3) 0.1796(3) 0.0276(8) Uani 1 1 d . . . . .
H17 H -0.3476 0.6885 0.1498 0.033 Uiso 1 1 calc R U . . .
C18 C -0.3336(4) 0.8639(3) 0.1189(3) 0.0272(8) Uani 1 1 d . . . . .
H18 H -0.3700 0.8422 0.0483 0.033 Uiso 1 1 calc R U . . .
C19 C -0.2926(4) 0.9859(3) 0.1632(3) 0.0225(7) Uani 1 1 d . . . . .
C20 C -0.2413(4) 1.0188(3) 0.2665(3) 0.0252(7) Uani 1 1 d . . . . .
H20 H -0.2148 1.1031 0.2963 0.030 Uiso 1 1 calc R U . . .
C21 C -0.2293(4) 0.9266(4) 0.3252(3) 0.0267(8) Uani 1 1 d . . . . .
H21 H -0.1928 0.9487 0.3959 0.032 Uiso 1 1 calc R U . . .
C24 C 0.5194(4) 0.8616(3) 0.5193(2) 0.0178(6) Uani 1 1 d . . . . .
C27 C 0.3631(4) 0.8175(3) 0.3409(2) 0.0194(6) Uani 1 1 d . . . . .
H27A H 0.4602 0.8877 0.3388 0.023 Uiso 1 1 calc R U . . .
H27B H 0.2777 0.8487 0.3256 0.023 Uiso 1 1 calc R U . . .
C28 C 0.3185(4) 0.7067(3) 0.2617(2) 0.0188(6) Uani 1 1 d . . . . .
C29 C 0.2570(5) 0.7158(3) 0.1618(3) 0.0256(7) Uani 1 1 d . . . . .
H29 H 0.2401 0.7901 0.1453 0.031 Uiso 1 1 calc R U . . .
C30 C 0.2201(5) 0.6189(4) 0.0860(3) 0.0317(9) Uani 1 1 d . . . . .
H30 H 0.1788 0.6265 0.0181 0.038 Uiso 1 1 calc R U . . .
C31 C 0.2446(5) 0.5107(3) 0.1109(3) 0.0273(8) Uani 1 1 d . . . . .
C32 C 0.3024(4) 0.4975(3) 0.2088(3) 0.0221(7) Uani 1 1 d . . . . .
H32 H 0.3174 0.4224 0.2249 0.026 Uiso 1 1 calc R U . . .
C33 C 0.3387(4) 0.5958(3) 0.2839(2) 0.0205(7) Uani 1 1 d . . . . .
H33 H 0.3781 0.5869 0.3517 0.025 Uiso 1 1 calc R U . . .
C35 C 0.6288(4) 0.8505(3) 0.6938(2) 0.0166(6) Uani 1 1 d . . . . .
C36 C 0.7500(4) 0.8146(3) 0.6908(3) 0.0217(7) Uani 1 1 d . . . . .
H36 H 0.7436 0.7708 0.6305 0.026 Uiso 1 1 calc R U . . .
C37 C 0.8800(4) 0.8425(3) 0.7754(3) 0.0263(7) Uani 1 1 d . . . . .
H37 H 0.9626 0.8175 0.7737 0.032 Uiso 1 1 calc R U . . .
C38 C 0.8884(4) 0.9072(4) 0.8626(3) 0.0284(8) Uani 1 1 d . . . . .
H38 H 0.9779 0.9275 0.9206 0.034 Uiso 1 1 calc R U . . .
C39 C 0.7679(4) 0.9426(3) 0.8661(3) 0.0265(8) Uani 1 1 d . . . . .
H39 H 0.7744 0.9864 0.9264 0.032 Uiso 1 1 calc R U . . .
C40 C 0.6367(4) 0.9142(3) 0.7810(3) 0.0224(7) Uani 1 1 d . . . . .
H40 H 0.5536 0.9383 0.7830 0.027 Uiso 1 1 calc R U . . .
Br22 Br -0.30342(4) 1.11449(3) 0.08408(3) 0.02824(12) Uani 1 1 d . . . . .
Br34 Br 0.19569(6) 0.37617(4) 0.00874(3) 0.04130(14) Uani 1 1 d . . . . .
N1 N -0.1105(3) 0.7336(3) 0.4214(2) 0.0210(6) Uani 1 1 d . . . . .
N3 N 0.0516(3) 0.6807(3) 0.5409(2) 0.0171(5) Uani 1 1 d . . . . .
N23 N 0.3898(3) 0.7853(3) 0.4407(2) 0.0180(6) Uani 1 1 d . . . . .
N25 N 0.4944(3) 0.8215(3) 0.60673(19) 0.0173(5) Uani 1 1 d . . . . .
O14 O -0.2138(3) 0.6106(2) 0.52968(18) 0.0229(5) Uani 1 1 d . . . . .
O26 O 0.6360(3) 0.9491(2) 0.51370(17) 0.0201(5) Uani 1 1 d . . . . .

loop_
_atom_site_aniso_label
_atom_site_aniso_U_11
_atom_site_aniso_U_22
_atom_site_aniso_U_33
_atom_site_aniso_U_23
_atom_site_aniso_U_13
_atom_site_aniso_U_12
C2 0.0188(15) 0.0173(15) 0.0254(17) 0.0002(13) 0.0095(13) 0.0066(13)
C4 0.0185(15) 0.0138(14) 0.0169(15) -0.0014(11) 0.0069(12) 0.0028(12)
C5 0.0197(16) 0.0226(16) 0.0194(16) 0.0005(13) 0.0094(13) 0.0048(13)
C6 0.0284(18) 0.0209(16) 0.0228(17) 0.0042(13) 0.0164(14) 0.0044(14)
C7 0.0292(18) 0.0219(17) 0.0232(17) 0.0063(13) 0.0118(15) 0.0082(14)
C8 0.0192(16) 0.0214(16) 0.0242(17) 0.0048(13) 0.0093(13) 0.0057(13)
C9 0.0185(15) 0.0156(15) 0.0200(16) 0.0007(12) 0.0096(13) 0.0033(12)
C10 0.0168(15) 0.0176(15) 0.0186(15) 0.0025(12) 0.0090(12) 0.0057(12)
C11 0.0144(14) 0.0187(15) 0.0181(15) 0.0009(12) 0.0086(12) 0.0040(12)
C12 0.0156(14) 0.0188(15) 0.0188(15) 0.0028(12) 0.0079(12) 0.0046(12)
C13 0.0155(15) 0.0259(17) 0.0245(17) 0.0041(13) 0.0090(13) 0.0075(13)
C15 0.0171(16) 0.0253(17) 0.0286(18) 0.0055(14) 0.0048(14) 0.0062(14)
C16 0.0144(15) 0.0272(17) 0.0269(18) 0.0053(14) 0.0085(13) 0.0082(13)
C17 0.0297(19) 0.0215(17) 0.0289(19) -0.0003(14) 0.0062(15) 0.0102(15)
C18 0.0278(18) 0.0266(18) 0.0241(18) 0.0001(14) 0.0056(15) 0.0103(15)
C19 0.0160(15) 0.0229(17) 0.0281(18) 0.0040(14) 0.0066(13) 0.0080(13)
C20 0.0293(18) 0.0199(16) 0.0293(19) 0.0012(14) 0.0127(15) 0.0108(14)
C21 0.0255(18) 0.0330(19) 0.0229(18) 0.0009(14) 0.0097(14) 0.0120(15)
C24 0.0185(15) 0.0196(15) 0.0189(15) 0.0026(12) 0.0096(12) 0.0089(13)
C27 0.0177(15) 0.0243(16) 0.0169(15) 0.0040(13) 0.0069(12) 0.0084(13)
C28 0.0142(14) 0.0241(16) 0.0186(15) 0.0052(13) 0.0101(12) 0.0047(13)
C29 0.035(2) 0.0230(17) 0.0206(17) 0.0068(14) 0.0094(15) 0.0127(15)
C30 0.046(2) 0.031(2) 0.0176(17) 0.0063(15) 0.0123(16) 0.0132(18)
C31 0.036(2) 0.0273(18) 0.0208(17) 0.0035(14) 0.0160(15) 0.0094(16)
C32 0.0233(16) 0.0255(17) 0.0237(17) 0.0059(13) 0.0126(14) 0.0126(14)
C33 0.0155(15) 0.0294(17) 0.0188(16) 0.0055(13) 0.0078(12) 0.0097(13)
C35 0.0156(14) 0.0156(14) 0.0165(15) 0.0029(12) 0.0056(12) 0.0038(12)
C36 0.0186(15) 0.0235(16) 0.0238(17) 0.0006(13) 0.0090(13) 0.0079(13)
C37 0.0184(16) 0.0290(18) 0.0302(19) 0.0033(15) 0.0055(14) 0.0102(14)
C38 0.0236(17) 0.0321(19) 0.0217(18) 0.0024(15) -0.0010(14) 0.0095(15)
C39 0.0323(19) 0.0288(18) 0.0168(16) 0.0024(14) 0.0057(14) 0.0124(16)
C40 0.0249(17) 0.0255(17) 0.0206(16) 0.0034(13) 0.0095(14) 0.0127(14)
Br22 0.02750(19) 0.02459(19) 0.0318(2) 0.00656(14) 0.00666(15) 0.01171(15)
Br34 0.0743(3) 0.0291(2) 0.0260(2) 0.00432(15) 0.0252(2) 0.0201(2)
N1 0.0126(13) 0.0236(14) 0.0253(15) 0.0047(11) 0.0071(11) 0.0051(11)
N3 0.0137(12) 0.0191(13) 0.0188(13) 0.0035(10) 0.0084(10) 0.0046(10)
N23 0.0143(12) 0.0211(14) 0.0175(13) 0.0039(11) 0.0082(10) 0.0038(11)
N25 0.0139(12) 0.0200(13) 0.0157(13) 0.0036(10) 0.0064(10) 0.0030(11)
O14 0.0169(11) 0.0239(12) 0.0289(13) 0.0058(10) 0.0114(10) 0.0061(10)
O26 0.0149(11) 0.0230(12) 0.0191(11) 0.0035(9) 0.0064(9) 0.0034(9)

loop_
_atom_type_symbol
_atom_type_description
_atom_type_scat_dispersion_real
_atom_type_scat_dispersion_imag
_atom_type_scat_source
C C 0.0033 0.0016 'International Tables Vol C Tables 4.2.6.8 and 6.1.1.4'
H H 0.0000 0.0000 'International Tables Vol C Tables 4.2.6.8 and 6.1.1.4'
Br Br -0.2901 2.4595 'International Tables Vol C Tables 4.2.6.8 and 6.1.1.4'
N N 0.0061 0.0033 'International Tables Vol C Tables 4.2.6.8 and 6.1.1.4'
O O 0.0106 0.0060 'International Tables Vol C Tables 4.2.6.8 and 6.1.1.4'

loop_
_geom_angle_atom_site_label_1
_geom_angle_atom_site_label_2
_geom_angle_atom_site_label_3
_geom_angle
_geom_angle_site_symmetry_1
_geom_angle_site_symmetry_3
_geom_angle_publ_flag
O14 C2 N1 125.4(3) . . ?
O14 C2 N3 127.0(3) . . ?
N1 C2 N3 107.6(3) . . ?
N3 C4 C5 122.2(3) . . ?
N3 C4 C9 118.0(3) . . ?
C5 C4 C9 119.8(3) . . ?
C6 C5 C4 119.9(3) . . ?
C6 C5 H5 120.0 . . ?
C4 C5 H5 120.0 . . ?
C7 C6 C5 120.7(3) . . ?
C7 C6 H6 119.7 . . ?
C5 C6 H6 119.7 . . ?
C6 C7 C8 119.1(3) . . ?
C6 C7 H7 120.4 . . ?
C8 C7 H7 120.4 . . ?
C7 C8 C9 122.1(3) . . ?
C7 C8 H8 119.0 . . ?
C9 C8 H8 119.0 . . ?
C8 C9 C4 118.3(3) . . ?
C8 C9 C10 119.7(3) . . ?
C4 C9 C10 121.9(3) . . ?
N25 C10 C9 114.8(3) . . ?
N25 C10 C11 100.4(2) . . ?
C9 C10 C11 114.4(3) . . ?
N25 C10 H10 109.0 . . ?
C9 C10 H10 109.0 . . ?
C11 C10 H10 109.0 . . ?
N23 C11 C12 113.4(3) . . ?
N23 C11 C10 100.4(2) . . ?
C12 C11 C10 110.0(2) . . ?
N23 C11 H11 110.9 . . ?
C12 C11 H11 110.9 . . ?
C10 C11 H11 110.9 . . ?
N3 C12 C11 108.5(3) . . ?
N3 C12 C13 102.1(2) . . ?
C11 C12 C13 116.2(3) . . ?
N3 C12 H12 109.9 . . ?
C11 C12 H12 109.9 . . ?
C13 C12 H12 109.9 . . ?
N1 C13 C12 101.9(3) . . ?
N1 C13 H13A 111.4 . . ?
C12 C13 H13A 111.4 . . ?
N1 C13 H13B 111.4 . . ?
C12 C13 H13B 111.4 . . ?
H13A C13 H13B 109.3 . . ?
N1 C15 C16 113.5(3) . . ?
N1 C15 H15A 108.9 . . ?
C16 C15 H15A 108.9 . . ?
N1 C15 H15B 108.9 . . ?
C16 C15 H15B 108.9 . . ?
H15A C15 H15B 107.7 . . ?
C21 C16 C17 118.8(3) . . ?
C21 C16 C15 121.1(3) . . ?
C17 C16 C15 120.0(3) . . ?
C18 C17 C16 121.1(3) . . ?
C18 C17 H17 119.5 . . ?
C16 C17 H17 119.5 . . ?
C19 C18 C17 118.7(3) . . ?
C19 C18 H18 120.6 . . ?
C17 C18 H18 120.6 . . ?
C18 C19 C20 121.3(3) . . ?
C18 C19 Br22 120.4(3) . . ?
C20 C19 Br22 118.3(3) . . ?
C21 C20 C19 118.9(3) . . ?
C21 C20 H20 120.5 . . ?
C19 C20 H20 120.5 . . ?
C16 C21 C20 121.2(3) . . ?
C16 C21 H21 119.4 . . ?
C20 C21 H21 119.4 . . ?
O26 C24 N23 126.2(3) . . ?
O26 C24 N25 126.0(3) . . ?
N23 C24 N25 107.8(3) . . ?
N23 C27 C28 113.2(3) . . ?
N23 C27 H27A 108.9 . . ?
C28 C27 H27A 108.9 . . ?
N23 C27 H27B 108.9 . . ?
C28 C27 H27B 108.9 . . ?
H27A C27 H27B 107.7 . . ?
C33 C28 C29 118.1(3) . . ?
C33 C28 C27 122.8(3) . . ?
C29 C28 C27 119.1(3) . . ?
C30 C29 C28 121.4(3) . . ?
C30 C29 H29 119.3 . . ?
C28 C29 H29 119.3 . . ?
C29 C30 C31 118.8(3) . . ?
C29 C30 H30 120.6 . . ?
C31 C30 H30 120.6 . . ?
C32 C31 C30 121.3(3) . . ?
C32 C31 Br34 118.7(3) . . ?
C30 C31 Br34 119.9(3) . . ?
C31 C32 C33 119.0(3) . . ?
C31 C32 H32 120.5 . . ?
C33 C32 H32 120.5 . . ?
C32 C33 C28 121.3(3) . . ?
C32 C33 H33 119.3 . . ?
C28 C33 H33 119.3 . . ?
C40 C35 C36 120.5(3) . . ?
C40 C35 N25 119.3(3) . . ?
C36 C35 N25 120.2(3) . . ?
C37 C36 C35 120.1(3) . . ?
C37 C36 H36 120.0 . . ?
C35 C36 H36 120.0 . . ?
C36 C37 C38 119.4(3) . . ?
C36 C37 H37 120.3 . . ?
C38 C37 H37 120.3 . . ?
C39 C38 C37 120.7(3) . . ?
C39 C38 H38 119.6 . . ?
C37 C38 H38 119.6 . . ?
C38 C39 C40 120.0(3) . . ?
C38 C39 H39 120.0 . . ?
C40 C39 H39 120.0 . . ?
C35 C40 C39 119.4(3) . . ?
C35 C40 H40 120.3 . . ?
C39 C40 H40 120.3 . . ?
C2 N1 C15 118.0(3) . . ?
C2 N1 C13 110.6(3) . . ?
C15 N1 C13 120.5(3) . . ?
C2 N3 C4 127.6(3) . . ?
C2 N3 C12 111.2(3) . . ?
C4 N3 C12 120.2(3) . . ?
C24 N23 C27 121.7(3) . . ?
C24 N23 C11 110.6(2) . . ?
C27 N23 C11 124.2(3) . . ?
C24 N25 C35 118.4(3) . . ?
C24 N25 C10 107.7(2) . . ?
C35 N25 C10 120.1(3) . . ?

loop_
_geom_bond_atom_site_label_1
_geom_bond_atom_site_label_2
_geom_bond_distance
_geom_bond_site_symmetry_2
_geom_bond_publ_flag
C2 O14 1.224(4) . ?
C2 N1 1.368(4) . ?
C2 N3 1.385(4) . ?
C4 N3 1.400(4) . ?
C4 C5 1.402(4) . ?
C4 C9 1.408(5) . ?
C5 C6 1.388(5) . ?
C5 H5 0.9500 . ?
C6 C7 1.382(5) . ?
C6 H6 0.9500 . ?
C7 C8 1.383(5) . ?
C7 H7 0.9500 . ?
C8 C9 1.391(5) . ?
C8 H8 0.9500 . ?
C9 C10 1.510(4) . ?
C10 N25 1.484(4) . ?
C10 C11 1.531(5) . ?
C10 H10 1.0000 . ?
C11 N23 1.459(4) . ?
C11 C12 1.521(4) . ?
C11 H11 1.0000 . ?
C12 N3 1.467(4) . ?
C12 C13 1.532(5) . ?
C12 H12 1.0000 . ?
C13 N1 1.470(4) . ?
C13 H13A 0.9900 . ?
C13 H13B 0.9900 . ?
C15 N1 1.454(4) . ?
C15 C16 1.506(5) . ?
C15 H15A 0.9900 . ?
C15 H15B 0.9900 . ?
C16 C21 1.377(5) . ?
C16 C17 1.392(5) . ?
C17 C18 1.392(5) . ?
C17 H17 0.9500 . ?
C18 C19 1.374(5) . ?
C18 H18 0.9500 . ?
C19 C20 1.391(5) . ?
C19 Br22 1.897(4) . ?
C20 C21 1.384(5) . ?
C20 H20 0.9500 . ?
C21 H21 0.9500 . ?
C24 O26 1.220(4) . ?
C24 N23 1.370(4) . ?
C24 N25 1.390(4) . ?
C27 N23 1.448(4) . ?
C27 C28 1.507(4) . ?
C27 H27A 0.9900 . ?
C27 H27B 0.9900 . ?
C28 C33 1.390(5) . ?
C28 C29 1.392(5) . ?
C29 C30 1.385(5) . ?
C29 H29 0.9500 . ?
C30 C31 1.386(5) . ?
C30 H30 0.9500 . ?
C31 C32 1.375(5) . ?
C31 Br34 1.900(4) . ?
C32 C33 1.390(5) . ?
C32 H32 0.9500 . ?
C33 H33 0.9500 . ?
C35 C40 1.382(4) . ?
C35 C36 1.391(5) . ?
C35 N25 1.428(4) . ?
C36 C37 1.385(5) . ?
C36 H36 0.9500 . ?
C37 C38 1.385(5) . ?
C37 H37 0.9500 . ?
C38 C39 1.383(5) . ?
C38 H38 0.9500 . ?
C39 C40 1.394(5) . ?
C39 H39 0.9500 . ?
C40 H40 0.9500 . ?
